data_4117979
loop_
_publ_author_name
'Darryl D. Dixon'
'Jonathan W. Lockner'
'Qianghui Zhou'
'Phil S. Baran'

_publ_section_title
;
 Scalable, Divergent Synthesis of Meroterpenoids via "Borono-sclareolide"
;
_journal_name_full 'Journal of the American Chemical Society'
_journal_page_first 8432
_journal_page_last 8435
_journal_paper_doi 10.1021/ja303937y
_journal_volume 134
_journal_year 2012
_chemical_absolute_configuration ad
_chemical_formula_moiety 'C15 H27 B O2'
_chemical_formula_sum 'C15 H27 B O2'
_chemical_formula_weight 250.18
_chemical_name_systematic
; 
 ? 
;
_space_group_IT_number 4
_symmetry_cell_setting monoclinic
_symmetry_space_group_name_Hall 'P 2yb'
_symmetry_space_group_name_H-M 'P 1 21 1'
_atom_sites_solution_hydrogens geom
_atom_sites_solution_primary direct
_atom_sites_solution_secondary difmap
_audit_creation_method SHELXL-97
_cell_angle_alpha 90.00
_cell_angle_beta 108.221(7)
_cell_angle_gamma 90.00
_cell_formula_units_Z 2
_cell_length_a 9.6783(10)
_cell_length_b 7.2752(7)
_cell_length_c 10.8776(12)
_cell_measurement_reflns_used 3010
_cell_measurement_temperature 100(2)
_cell_measurement_theta_max 68.21
_cell_measurement_theta_min 4.28
_cell_volume 727.50(13)
_computing_cell_refinement 'Bruker SAINT'
_computing_data_collection 'Bruker APEX2'
_computing_data_reduction 'Bruker SAINT'
_computing_molecular_graphics 'Bruker SHELXTL'
_computing_publication_material 'Bruker SHELXTL'
_computing_structure_refinement 'SHELXL-97 (Sheldrick, 2008)'
_computing_structure_solution 'SHELXS-97 (Sheldrick, 2008)'
_diffrn_ambient_temperature 100(2)
_diffrn_measured_fraction_theta_full 0.920
_diffrn_measured_fraction_theta_max 0.869
_diffrn_measurement_device_type 'Bruker Smart 6K CCD'
_diffrn_measurement_method '\f and \w scans'
_diffrn_radiation_monochromator graphite
_diffrn_radiation_source 'fine-focus sealed tube'
_diffrn_radiation_type CuK\a
_diffrn_radiation_wavelength 1.54178
_diffrn_reflns_av_R_equivalents 0.0446
_diffrn_reflns_av_sigmaI/netI 0.0565
_diffrn_reflns_limit_h_max 11
_diffrn_reflns_limit_h_min -11
_diffrn_reflns_limit_k_max 8
_diffrn_reflns_limit_k_min -8
_diffrn_reflns_limit_l_max 12
_diffrn_reflns_limit_l_min -12
_diffrn_reflns_number 2171
_diffrn_reflns_theta_full 60.00
_diffrn_reflns_theta_max 69.27
_diffrn_reflns_theta_min 4.28
_exptl_absorpt_coefficient_mu 0.554
_exptl_absorpt_correction_T_max 0.9570
_exptl_absorpt_correction_T_min 0.8739
_exptl_absorpt_correction_type multi-scan
_exptl_absorpt_process_details TWINABS
_exptl_crystal_colour Colorless
_exptl_crystal_density_diffrn 1.142
_exptl_crystal_description Block
_exptl_crystal_F_000 276
_exptl_crystal_size_max 0.25
_exptl_crystal_size_mid 0.15
_exptl_crystal_size_min 0.08
_refine_diff_density_max 0.292
_refine_diff_density_min -0.283
_refine_diff_density_rms 0.069
_refine_ls_abs_structure_details 'Flack H D (1983), Acta Cryst. A39, 876-881'
_refine_ls_abs_structure_Flack 0.3(3)
_refine_ls_extinction_method none
_refine_ls_goodness_of_fit_ref 1.024
_refine_ls_hydrogen_treatment mixed
_refine_ls_matrix_type full
_refine_ls_number_parameters 171
_refine_ls_number_reflns 2171
_refine_ls_number_restraints 1
_refine_ls_restrained_S_all 1.024
_refine_ls_R_factor_all 0.0549
_refine_ls_R_factor_gt 0.0538
_refine_ls_shift/su_max 0.000
_refine_ls_shift/su_mean 0.000
_refine_ls_structure_factor_coef Fsqd
_refine_ls_weighting_details 'calc w=1/[\s^2^(Fo^2^)+(0.1142P)^2^+0.1247P] where P=(Fo^2^+2Fc^2^)/3'
_refine_ls_weighting_scheme calc
_refine_ls_wR_factor_gt 0.1455
_refine_ls_wR_factor_ref 0.1473
_reflns_number_gt 2096
_reflns_number_total 2171
_reflns_threshold_expression >2sigma(I)
_cod_data_source_file ja303937y_si_002.cif
_cod_data_source_block baran233
_cod_depositor_comments
;
The following automatic conversions were performed:

'_chemical_absolute_configuration' value 'AD' changed to 'ad'
according to the built-in table from CIF Core dictionary named
'cif_core.dic' version 2.4.1 from 2010-06-29.

Automatic conversion script
Id: cif_fix_values 1715 2011-07-08 13:25:40Z adriana 
;
_cod_database_code 4117979

loop_
_symmetry_equiv_pos_as_xyz
'x, y, z'
'-x, y+1/2, -z'

loop_
_atom_site_label
_atom_site_type_symbol
_atom_site_fract_x
_atom_site_fract_y
_atom_site_fract_z
_atom_site_U_iso_or_equiv
_atom_site_adp_type
_atom_site_occupancy
_atom_site_symmetry_multiplicity
_atom_site_calc_flag
_atom_site_refinement_flags
O1 O 0.35627(16) 0.2241(2) -0.12929(16) 0.0224(4) Uani 1 1 d .
O2 O 0.52609(18) 0.0514(3) 0.02670(18) 0.0278(4) Uani 1 1 d .
H2 H 0.550(3) -0.053(5) 0.063(3) 0.019(7) Uiso 1 1 d .
C1 C 0.2570(2) -0.0752(4) -0.0982(2) 0.0228(5) Uani 1 1 d .
H1A H 0.2639 -0.1675 -0.1630 0.027 Uiso 1 1 calc R
H1B H 0.2436 -0.1378 -0.0220 0.027 Uiso 1 1 calc R
C2 C 0.1376(2) 0.0698(3) -0.1564(2) 0.0190(5) Uani 1 1 d .
H2A H 0.1311 0.1402 -0.0794 0.023 Uiso 1 1 calc R
C3 C 0.2121(2) 0.2042(3) -0.2250(2) 0.0204(5) Uani 1 1 d .
C4 C 0.1282(3) 0.3849(3) -0.2491(2) 0.0246(5) Uani 1 1 d .
H4A H 0.1698 0.4685 -0.3000 0.030 Uiso 1 1 calc R
H4B H 0.1364 0.4451 -0.1654 0.030 Uiso 1 1 calc R
C5 C -0.0332(3) 0.3473(3) -0.3235(2) 0.0221(5) Uani 1 1 d .
H5A H -0.0878 0.4644 -0.3348 0.026 Uiso 1 1 calc R
H5B H -0.0410 0.2995 -0.4106 0.026 Uiso 1 1 calc R
C6 C -0.1033(2) 0.2083(3) -0.2540(2) 0.0196(5) Uani 1 1 d .
H6 H -0.0844 0.2613 -0.1654 0.024 Uiso 1 1 calc R
C7 C -0.0211(2) 0.0188(3) -0.2294(2) 0.0187(5) Uani 1 1 d .
C8 C -0.0837(3) -0.0970(3) -0.1406(2) 0.0231(5) Uani 1 1 d .
H8A H -0.0384 -0.2205 -0.1295 0.028 Uiso 1 1 calc R
H8B H -0.0580 -0.0382 -0.0543 0.028 Uiso 1 1 calc R
C9 C -0.2494(3) -0.1180(3) -0.1943(3) 0.0251(5) Uani 1 1 d .
H9A H -0.2748 -0.1894 -0.2758 0.030 Uiso 1 1 calc R
H9B H -0.2844 -0.1870 -0.1314 0.030 Uiso 1 1 calc R
C10 C -0.3249(3) 0.0691(4) -0.2202(2) 0.0267(6) Uani 1 1 d .
H10A H -0.3103 0.1317 -0.1363 0.032 Uiso 1 1 calc R
H10B H -0.4307 0.0488 -0.2599 0.032 Uiso 1 1 calc R
C11 C -0.2720(2) 0.1981(3) -0.3091(2) 0.0229(5) Uani 1 1 d .
C12 C -0.3306(3) 0.1342(4) -0.4504(2) 0.0277(5) Uani 1 1 d .
H12A H -0.2847 0.2059 -0.5033 0.042 Uiso 1 1 calc R
H12B H -0.4362 0.1523 -0.4824 0.042 Uiso 1 1 calc R
H12C H -0.3084 0.0036 -0.4557 0.042 Uiso 1 1 calc R
C13 C -0.3360(3) 0.3890(4) -0.3014(3) 0.0295(6) Uani 1 1 d .
H13A H -0.2831 0.4466 -0.2186 0.044 Uiso 1 1 calc R
H13B H -0.4389 0.3770 -0.3081 0.044 Uiso 1 1 calc R
H13C H -0.3268 0.4656 -0.3726 0.044 Uiso 1 1 calc R
C14 C 0.2407(3) 0.1369(4) -0.3480(2) 0.0265(6) Uani 1 1 d .
H14A H 0.3116 0.2180 -0.3681 0.040 Uiso 1 1 calc R
H14B H 0.1496 0.1381 -0.4201 0.040 Uiso 1 1 calc R
H14C H 0.2793 0.0114 -0.3346 0.040 Uiso 1 1 calc R
C15 C -0.0337(2) -0.0939(3) -0.3531(2) 0.0227(5) Uani 1 1 d .
H15A H -0.0397 -0.0101 -0.4251 0.034 Uiso 1 1 calc R
H15B H -0.1215 -0.1702 -0.3745 0.034 Uiso 1 1 calc R
H15C H 0.0520 -0.1729 -0.3381 0.034 Uiso 1 1 calc R
B1 B 0.3926(3) 0.0620(4) -0.0595(3) 0.0239(6) Uani 1 1 d .

loop_
_atom_site_aniso_label
_atom_site_aniso_U_11
_atom_site_aniso_U_22
_atom_site_aniso_U_33
_atom_site_aniso_U_23
_atom_site_aniso_U_13
_atom_site_aniso_U_12
O1 0.0195(8) 0.0195(8) 0.0232(9) 0.0009(7) -0.0005(7) -0.0036(7)
O2 0.0253(8) 0.0236(9) 0.0277(10) 0.0041(8) -0.0016(7) 0.0008(7)
C1 0.0217(10) 0.0228(12) 0.0188(12) 0.0027(9) -0.0009(10) 0.0047(9)
C2 0.0205(10) 0.0170(11) 0.0162(11) -0.0012(9) 0.0009(9) 0.0028(9)
C3 0.0182(10) 0.0185(11) 0.0187(11) 0.0010(9) -0.0029(9) -0.0028(9)
C4 0.0254(11) 0.0192(13) 0.0249(13) 0.0014(9) 0.0015(10) -0.0027(10)
C5 0.0240(11) 0.0170(11) 0.0218(12) 0.0041(9) 0.0023(10) 0.0010(9)
C6 0.0229(11) 0.0154(11) 0.0183(11) -0.0005(9) 0.0032(10) 0.0000(10)
C7 0.0207(10) 0.0152(11) 0.0178(12) -0.0011(8) 0.0022(10) -0.0004(9)
C8 0.0277(11) 0.0177(11) 0.0221(12) 0.0007(10) 0.0053(10) -0.0011(10)
C9 0.0258(11) 0.0212(12) 0.0272(13) -0.0005(10) 0.0069(10) -0.0066(10)
C10 0.0245(12) 0.0261(13) 0.0293(14) -0.0041(10) 0.0077(11) -0.0021(10)
C11 0.0212(10) 0.0194(12) 0.0241(12) -0.0002(10) 0.0014(10) -0.0005(9)
C12 0.0242(11) 0.0248(12) 0.0274(13) -0.0005(10) -0.0016(11) -0.0001(10)
C13 0.0238(10) 0.0231(13) 0.0379(15) 0.0016(11) 0.0042(11) 0.0027(10)
C14 0.0259(11) 0.0291(13) 0.0231(13) 0.0036(11) 0.0055(11) -0.0007(10)
C15 0.0251(11) 0.0190(11) 0.0219(12) -0.0027(9) 0.0041(10) -0.0008(9)
B1 0.0246(13) 0.0260(13) 0.0198(13) 0.0003(10) 0.0051(11) 0.0017(11)

loop_
_atom_type_symbol
_atom_type_description
_atom_type_scat_dispersion_real
_atom_type_scat_dispersion_imag
_atom_type_scat_source
C C 0.0181 0.0091 'International Tables Vol C Tables 4.2.6.8 and 6.1.1.4'
H H 0.0000 0.0000 'International Tables Vol C Tables 4.2.6.8 and 6.1.1.4'
B B 0.0090 0.0039 'International Tables Vol C Tables 4.2.6.8 and 6.1.1.4'
O O 0.0492 0.0322 'International Tables Vol C Tables 4.2.6.8 and 6.1.1.4'

loop_
_geom_angle_atom_site_label_1
_geom_angle_atom_site_label_2
_geom_angle_atom_site_label_3
_geom_angle
B1 O1 C3 109.10(18)
B1 O2 H2 115.6(19)
C2 C1 B1 97.4(2)
C2 C1 H1A 112.3
B1 C1 H1A 112.3
C2 C1 H1B 112.3
B1 C1 H1B 112.3
H1A C1 H1B 109.9
C7 C2 C3 116.50(18)
C7 C2 C1 123.0(2)
C3 C2 C1 103.19(17)
C7 C2 H2A 104.0
C3 C2 H2A 104.0
C1 C2 H2A 104.0
O1 C3 C4 112.03(18)
O1 C3 C14 105.10(17)
C4 C3 C14 111.0(2)
O1 C3 C2 101.82(17)
C4 C3 C2 109.03(18)
C14 C3 C2 117.46(19)
C3 C4 C5 109.58(19)
C3 C4 H4A 109.8
C5 C4 H4A 109.8
C3 C4 H4B 109.8
C5 C4 H4B 109.8
H4A C4 H4B 108.2
C6 C5 C4 112.81(19)
C6 C5 H5A 109.0
C4 C5 H5A 109.0
C6 C5 H5B 109.0
C4 C5 H5B 109.0
H5A C5 H5B 107.8
C5 C6 C11 114.33(18)
C5 C6 C7 112.43(17)
C11 C6 C7 115.99(19)
C5 C6 H6 104.1
C11 C6 H6 104.1
C7 C6 H6 104.1
C2 C7 C8 109.45(18)
C2 C7 C15 111.83(17)
C8 C7 C15 108.37(18)
C2 C7 C6 104.31(17)
C8 C7 C6 107.96(17)
C15 C7 C6 114.8(2)
C9 C8 C7 112.66(19)
C9 C8 H8A 109.1
C7 C8 H8A 109.1
C9 C8 H8B 109.1
C7 C8 H8B 109.1
H8A C8 H8B 107.8
C10 C9 C8 111.40(19)
C10 C9 H9A 109.3
C8 C9 H9A 109.3
C10 C9 H9B 109.3
C8 C9 H9B 109.3
H9A C9 H9B 108.0
C9 C10 C11 115.00(19)
C9 C10 H10A 108.5
C11 C10 H10A 108.5
C9 C10 H10B 108.5
C11 C10 H10B 108.5
H10A C10 H10B 107.5
C13 C11 C12 107.5(2)
C13 C11 C10 107.3(2)
C12 C11 C10 110.6(2)
C13 C11 C6 109.20(19)
C12 C11 C6 114.57(19)
C10 C11 C6 107.52(19)
C11 C12 H12A 109.5
C11 C12 H12B 109.5
H12A C12 H12B 109.5
C11 C12 H12C 109.5
H12A C12 H12C 109.5
H12B C12 H12C 109.5
C11 C13 H13A 109.5
C11 C13 H13B 109.5
H13A C13 H13B 109.5
C11 C13 H13C 109.5
H13A C13 H13C 109.5
H13B C13 H13C 109.5
C3 C14 H14A 109.5
C3 C14 H14B 109.5
H14A C14 H14B 109.5
C3 C14 H14C 109.5
H14A C14 H14C 109.5
H14B C14 H14C 109.5
C7 C15 H15A 109.5
C7 C15 H15B 109.5
H15A C15 H15B 109.5
C7 C15 H15C 109.5
H15A C15 H15C 109.5
H15B C15 H15C 109.5
O2 B1 O1 117.1(2)
O2 B1 C1 132.9(3)
O1 B1 C1 109.9(2)

loop_
_geom_bond_atom_site_label_1
_geom_bond_atom_site_label_2
_geom_bond_distance
O1 B1 1.387(3)
O1 C3 1.464(3)
O2 B1 1.340(3)
O2 H2 0.85(4)
C1 C2 1.546(3)
C1 B1 1.597(4)
C1 H1A 0.9900
C1 H1B 0.9900
C2 C7 1.537(3)
C2 C3 1.539(3)
C2 H2A 1.0000
C3 C4 1.524(3)
C3 C14 1.529(3)
C4 C5 1.542(3)
C4 H4A 0.9900
C4 H4B 0.9900
C5 C6 1.541(3)
C5 H5A 0.9900
C5 H5B 0.9900
C6 C11 1.555(3)
C6 C7 1.572(3)
C6 H6 1.0000
C7 C8 1.542(3)
C7 C15 1.548(3)
C8 C9 1.533(3)
C8 H8A 0.9900
C8 H8B 0.9900
C9 C10 1.529(4)
C9 H9A 0.9900
C9 H9B 0.9900
C10 C11 1.546(4)
C10 H10A 0.9900
C10 H10B 0.9900
C11 C13 1.534(3)
C11 C12 1.535(3)
C12 H12A 0.9800
C12 H12B 0.9800
C12 H12C 0.9800
C13 H13A 0.9800
C13 H13B 0.9800
C13 H13C 0.9800
C14 H14A 0.9800
C14 H14B 0.9800
C14 H14C 0.9800
C15 H15A 0.9800
C15 H15B 0.9800
C15 H15C 0.9800

loop_
_geom_hbond_atom_site_label_D
_geom_hbond_atom_site_label_H
_geom_hbond_atom_site_label_A
_geom_hbond_distance_DH
_geom_hbond_distance_HA
_geom_hbond_distance_DA
_geom_hbond_angle_DHA
_geom_hbond_site_symmetry_A
O2 H2 O1 0.85(4) 1.89(4) 2.723(2) 166(3) 2_645

loop_
_cod_related_entry_id
_cod_related_entry_database
_cod_related_entry_code
1 ChemSpider 28419959
